data_7232252
loop_
_publ_author_name
'Han, Jingyu'
'Zhang, Limei'
'Li, Shufen'
'Zheng, Wei'
'Jia, Dingxian'
'Yuan, Yaxian'

_publ_section_title
;
 Alcohol-solvothermal syntheses, crystal structures and photocatalytic
 properties of tin selenides with polyselenide ligands
;
_journal_issue 10
_journal_name_full CrystEngComm
_journal_page_first 1642
_journal_paper_doi 10.1039/C8CE02065E
_journal_volume 21
_journal_year 2019
_chemical_formula_moiety 'C6 H24 Fe N6 Se12 Sn'
_chemical_formula_sum 'C6 H24 Fe N6 Se12 Sn'
_chemical_formula_weight 1302.37
_space_group_IT_number 2
_space_group_name_Hall '-P 1'
_space_group_name_H-M_alt 'P -1'
_symmetry_cell_setting triclinic
_symmetry_Int_Tables_number 2
_symmetry_space_group_name_Hall '-P 1'
_symmetry_space_group_name_H-M 'P -1'
_atom_sites_solution_hydrogens geom
_atom_sites_solution_primary direct
_atom_sites_solution_secondary difmap
_audit_creation_method SHELXL-97
_audit_update_record
;
2018-11-07 deposited with the CCDC.
2019-01-29 downloaded from the CCDC.
;
_cell_angle_alpha 89.40(3)
_cell_angle_beta 89.40(3)
_cell_angle_gamma 75.45(3)
_cell_formula_units_Z 2
_cell_length_a 10.223(2)
_cell_length_b 12.106(2)
_cell_length_c 12.263(3)
_cell_measurement_reflns_used 3593
_cell_measurement_temperature 223(2)
_cell_measurement_theta_max 25.35
_cell_measurement_theta_min 3.0816
_cell_volume 1468.9(6)
_computing_cell_refinement CrystalClear
_computing_data_collection CrystalClear
_computing_data_reduction CrystalStructure
_computing_structure_refinement 'SHELXL-97 (Sheldrick, 1997)'
_computing_structure_solution 'SHELXS-97 (Sheldrick, 1990)'
_diffrn_ambient_temperature 223(2)
_diffrn_detector_area_resol_mean 14.63
_diffrn_measured_fraction_theta_full 0.993
_diffrn_measured_fraction_theta_max 0.993
_diffrn_measurement_device_type 'Rigaku Saturn'
_diffrn_measurement_method \w
_diffrn_radiation_monochromator graphite
_diffrn_radiation_source 'fine-focus sealed tube'
_diffrn_radiation_type MoK\a
_diffrn_radiation_wavelength 0.71073
_diffrn_reflns_av_R_equivalents 0.0664
_diffrn_reflns_av_sigmaI/netI 0.0899
_diffrn_reflns_limit_h_max 12
_diffrn_reflns_limit_h_min -12
_diffrn_reflns_limit_k_max 14
_diffrn_reflns_limit_k_min -14
_diffrn_reflns_limit_l_max 14
_diffrn_reflns_limit_l_min -14
_diffrn_reflns_number 10609
_diffrn_reflns_theta_full 25.35
_diffrn_reflns_theta_max 25.35
_diffrn_reflns_theta_min 2.66
_exptl_absorpt_coefficient_mu 16.221
_exptl_absorpt_correction_T_max 0.2938
_exptl_absorpt_correction_T_min 0.2938
_exptl_absorpt_correction_type multi-scan
_exptl_absorpt_process_details 'Jacobson, R. (1998) Private communication'
_exptl_crystal_colour black
_exptl_crystal_density_diffrn 2.945
_exptl_crystal_density_method 'not measured'
_exptl_crystal_description Block
_exptl_crystal_F_000 1172
_exptl_crystal_size_max 0.10
_exptl_crystal_size_mid 0.10
_exptl_crystal_size_min 0.10
_refine_diff_density_max 2.621
_refine_diff_density_min -1.238
_refine_diff_density_rms 0.279
_refine_ls_extinction_method none
_refine_ls_goodness_of_fit_ref 1.013
_refine_ls_hydrogen_treatment constr
_refine_ls_matrix_type full
_refine_ls_number_parameters 251
_refine_ls_number_reflns 5352
_refine_ls_number_restraints 9
_refine_ls_restrained_S_all 1.014
_refine_ls_R_factor_all 0.0630
_refine_ls_R_factor_gt 0.0541
_refine_ls_shift/su_max 0.002
_refine_ls_shift/su_mean 0.000
_refine_ls_structure_factor_coef Fsqd
_refine_ls_weighting_details 'calc w=1/[\s^2^(Fo^2^)+(0.2000P)^2^+0.0000P] where P=(Fo^2^+2Fc^2^)/3'
_refine_ls_weighting_scheme calc
_refine_ls_wR_factor_gt 0.0854
_refine_ls_wR_factor_ref 0.1093
_reflns_number_gt 4239
_reflns_number_total 5352
_reflns_threshold_expression >2sigma(I)
_cod_data_source_file c8ce02065e2.cif
_cod_data_source_block compound_6
_cod_depositor_comments
;
The following automatic conversions were performed:

'_exptl_absorpt_correction_type' value 'Multi-scan' changed to
'multi-scan' according to
/home/data/users/saulius/crontab/automatic-downloads/rss-feeds/RSC/lib/dictionaries/cif_core.dic
dictionary named 'cif_core.dic' version 2.4.2 from 2011-04-26.

Automatic conversion script
Id: cif_fix_values 4973 2017-02-22 13:04:09Z antanas 

 Adding full bibliography for 7232246--7232253.cif.
;
_cod_original_cell_volume 1468.8(5)
_cod_database_code 7232252

loop_
_symmetry_equiv_pos_as_xyz
'x, y, z'
'-x, -y, -z'

loop_
_atom_site_label
_atom_site_type_symbol
_atom_site_fract_x
_atom_site_fract_y
_atom_site_fract_z
_atom_site_U_iso_or_equiv
_atom_site_adp_type
_atom_site_occupancy
_atom_site_symmetry_multiplicity
_atom_site_calc_flag
_atom_site_refinement_flags
Sn1 Sn 0.8254(6) 0.7367(5) 0.2757(5) 0.063(2) Uani 1 1 d .
Se1 Se 0.6699(11) 0.6251(9) 0.4286(9) 0.090(4) Uani 1 1 d D
Se2 Se 0.7387(11) 0.6597(9) 0.5961(8) 0.079(3) Uani 1 1 d D
Se3 Se 0.7001(10) 0.8595(9) 0.5821(9) 0.084(4) Uani 1 1 d D
Se4 Se 0.8709(10) 0.8668(8) 0.4392(8) 0.067(4) Uani 1 1 d D
Se5 Se 1.0496(9) 0.5582(7) 0.2816(9) 0.064(4) Uani 1 1 d D
Se6 Se 1.2070(11) 0.5759(9) 0.1342(11) 0.079(5) Uani 1 1 d D
Se7 Se 1.2047(11) 0.7757(10) 0.1441(13) 0.083(5) Uani 1 1 d D
Se8 Se 0.9780(9) 0.8510(8) 0.1216(9) 0.069(3) Uani 1 1 d D
Se9 Se 0.7786(10) 0.6081(7) 0.1197(8) 0.076(3) Uani 1 1 d .
Se10 Se 0.5428(10) 0.6915(10) 0.1203(12) 0.069(5) Uani 1 1 d .
Se11 Se 0.5509(13) 0.8808(9) 0.1147(9) 0.083(4) Uani 1 1 d .
Se12 Se 0.5998(9) 0.9185(7) 0.2836(9) 0.066(3) Uani 1 1 d .
Fe1 Fe 0.8194(10) 0.2403(8) 0.2967(6) 0.058(3) Uani 1 1 d D
N1 N 0.697(4) 0.161(2) 0.191(4) 0.066(5) Uani 1 1 d D
H1A H 0.7307 0.1544 0.1224 0.084 Uiso 1 1 calc R
H1B H 0.6962 0.0911 0.2160 0.084 Uiso 1 1 calc R
N2 N 0.634(3) 0.391(2) 0.272(5) 0.075(3) Uani 1 1 d D
H2A H 0.5775 0.3985 0.3296 0.091 Uiso 1 1 calc R
H2B H 0.6591 0.4566 0.2618 0.091 Uiso 1 1 calc R
N3 N 0.838(5) 0.330(3) 0.4493(15) 0.072(17) Uani 1 1 d D
N4 N 0.679(3) 0.196(4) 0.433(2) 0.068(3) Uani 1 1 d D
H4A H 0.5957 0.2406 0.4234 0.089 Uiso 1 1 calc R
H4B H 0.6750 0.1232 0.4235 0.089 Uiso 1 1 calc R
N5 N 0.977(4) 0.078(3) 0.274(3) 0.075(8) Uani 1 1 d D
N6 N 0.979(3) 0.298(3) 0.190(3) 0.075(8) Uani 1 1 d D
H6A H 0.9494 0.3111 0.1210 0.095 Uiso 1 1 calc R
H6B H 0.9940 0.3627 0.2163 0.095 Uiso 1 1 calc R
C1 C 0.558(4) 0.236(3) 0.192(4) 0.064(16) Uani 1 1 d D
H1C H 0.5139 0.2305 0.2611 0.084 Uiso 1 1 calc R
H1D H 0.5046 0.2152 0.1342 0.084 Uiso 1 1 calc R
C2 C 0.572(3) 0.359(3) 0.173(4) 0.067(3) Uani 1 1 d D
H2C H 0.6289 0.3619 0.1097 0.089 Uiso 1 1 calc R
H2D H 0.4842 0.4107 0.1611 0.089 Uiso 1 1 calc R
C3A C 0.775(7) 0.312(5) 0.556(2) 0.070(17) Uani 0.50 1 d PD
C3B C 0.824(6) 0.273(5) 0.554(3) 0.070(17) Uani 0.50 1 d PD
C4 C 0.718(6) 0.207(4) 0.548(2) 0.070(17) Uani 1 1 d D
C5A C 1.081(5) 0.088(4) 0.194(6) 0.074(8) Uani 0.60 1 d PD
C5B C 1.113(3) 0.098(5) 0.259(5) 0.074(8) Uani 0.40 1 d PD
C6 C 1.105(3) 0.205(4) 0.192(4) 0.074(8) Uani 1 1 d D

loop_
_atom_site_aniso_label
_atom_site_aniso_U_11
_atom_site_aniso_U_22
_atom_site_aniso_U_33
_atom_site_aniso_U_23
_atom_site_aniso_U_13
_atom_site_aniso_U_12
Sn1 0.034(3) 0.064(4) 0.089(5) 0.007(3) -0.044(3) -0.006(3)
Se1 0.084(8) 0.084(7) 0.099(9) -0.001(6) -0.029(7) -0.015(6)
Se2 0.065(7) 0.090(7) 0.085(8) 0.021(6) -0.039(6) -0.024(5)
Se3 0.061(7) 0.096(8) 0.083(9) -0.012(6) -0.034(6) -0.011(6)
Se4 0.070(9) 0.054(6) 0.082(7) 0.000(5) -0.044(7) -0.021(5)
Se5 0.060(6) 0.054(5) 0.079(10) 0.031(6) -0.045(6) -0.017(4)
Se6 0.093(10) 0.063(7) 0.062(13) -0.012(8) -0.025(9) 0.015(6)
Se7 0.082(9) 0.086(8) 0.082(14) 0.032(8) -0.016(9) -0.024(6)
Se8 0.047(6) 0.065(6) 0.089(7) 0.013(5) -0.006(5) 0.000(4)
Se9 0.071(7) 0.062(6) 0.093(8) 0.020(5) -0.016(6) -0.013(5)
Se10 0.059(6) 0.069(9) 0.068(12) -0.025(8) -0.017(7) 0.004(5)
Se11 0.073(10) 0.084(7) 0.079(8) 0.016(6) -0.018(7) 0.014(6)
Se12 0.059(6) 0.043(5) 0.083(8) -0.001(5) -0.017(6) 0.010(4)
Fe1 0.060(8) 0.067(7) 0.050(5) -0.001(4) -0.021(5) -0.022(6)
N1 0.067(13) 0.060(3) 0.071(9) -0.01(4) 0.012(8) -0.017(6)
N2 0.060(4) 0.071(8) 0.087(9) 0.014(3) -0.015(17) -0.004(5)
N3 0.065(3) 0.073(4) 0.073(2) 0.012(3) 0.03(2) -0.008(3)
N4 0.060(2) 0.081(8) 0.060(2) -0.009(4) 0.011(2) -0.011(4)
N5 0.056(4) 0.087(15) 0.067(3) -0.015(6) -0.018(3) 0.012(7)
N6 0.056(4) 0.087(15) 0.067(3) -0.015(6) -0.018(3) 0.012(7)
C1 0.062(4) 0.070(4) 0.061(7) 0.011(5) -0.011(16) -0.018(10)
C2 0.060(3) 0.061(2) 0.078(9) 0.017(4) 0.012(4) -0.013(2)
C3A 0.070(3) 0.063(4) 0.073(2) 0.012(3) 0.003(2) -0.008(3)
C3B 0.070(3) 0.063(4) 0.073(2) 0.012(3) 0.003(2) -0.008(3)
C4 0.070(3) 0.063(4) 0.073(2) 0.012(3) 0.003(2) -0.008(3)
C5A 0.056(4) 0.077(15) 0.075(3) -0.015(6) -0.018(3) 0.012(7)
C5B 0.056(4) 0.077(15) 0.075(3) -0.015(6) -0.018(3) 0.012(7)
C6 0.056(4) 0.077(15) 0.075(3) -0.015(6) -0.018(3) 0.012(7)

loop_
_atom_type_symbol
_atom_type_description
_atom_type_scat_dispersion_real
_atom_type_scat_dispersion_imag
_atom_type_scat_source
C C 0.0033 0.0016 'International Tables Vol C Tables 4.2.6.8 and 6.1.1.4'
H H 0.0000 0.0000 'International Tables Vol C Tables 4.2.6.8 and 6.1.1.4'
N N 0.0061 0.0033 'International Tables Vol C Tables 4.2.6.8 and 6.1.1.4'
Fe Fe 0.3463 0.8444 'International Tables Vol C Tables 4.2.6.8 and 6.1.1.4'
Se Se -0.0929 2.2259 'International Tables Vol C Tables 4.2.6.8 and 6.1.1.4'
Sn Sn -0.6537 1.4246 'International Tables Vol C Tables 4.2.6.8 and 6.1.1.4'

loop_
_geom_angle_atom_site_label_1
_geom_angle_atom_site_label_2
_geom_angle_atom_site_label_3
_geom_angle
Se9 Sn1 Se4 178.8(4)
Se9 Sn1 Se5 77.9(3)
Se4 Sn1 Se5 102.1(3)
Se9 Sn1 Se12 105.1(3)
Se4 Sn1 Se12 74.9(3)
Se5 Sn1 Se12 176.4(4)
Se9 Sn1 Se1 89.4(3)
Se4 Sn1 Se1 89.4(4)
Se5 Sn1 Se1 93.6(3)
Se12 Sn1 Se1 84.6(4)
Se9 Sn1 Se8 90.6(4)
Se4 Sn1 Se8 90.6(3)
Se5 Sn1 Se8 87.2(3)
Se12 Sn1 Se8 94.7(3)
Se1 Sn1 Se8 179.2(3)
Se2 Se1 Sn1 104.9(5)
Se1 Se2 Se3 98.8(5)
Se2 Se3 Se4 98.2(5)
Se3 Se4 Sn1 106.3(4)
Se6 Se5 Sn1 110.5(4)
Se7 Se6 Se5 101.6(6)
Se8 Se7 Se6 98.4(5)
Se7 Se8 Sn1 109.4(5)
Se10 Se9 Sn1 93.9(5)
Se11 Se10 Se9 97.9(6)
Se12 Se11 Se10 104.6(6)
Se11 Se12 Sn1 89.4(5)
N1 Fe1 N3 148.9(19)
N1 Fe1 N5 84.6(17)
N3 Fe1 N5 114.2(18)
N1 Fe1 N2 79.7(8)
N3 Fe1 N2 82.9(19)
N5 Fe1 N2 162.9(17)
N1 Fe1 N6 108.6(18)
N3 Fe1 N6 99.8(12)
N5 Fe1 N6 77.6(7)
N2 Fe1 N6 101.0(10)
N1 Fe1 N4 82.9(17)
N3 Fe1 N4 69.1(10)
N5 Fe1 N4 103.6(16)
N2 Fe1 N4 81.2(18)
N6 Fe1 N4 168.5(13)
C1 N1 Fe1 107.0(14)
C1 N1 H1A 110.3
Fe1 N1 H1A 110.3
C1 N1 H1B 110.3
Fe1 N1 H1B 110.3
H1A N1 H1B 108.6
C2 N2 Fe1 102.9(13)
C2 N2 H2A 111.2
Fe1 N2 H2A 111.2
C2 N2 H2B 111.1
Fe1 N2 H2B 111.1
H2A N2 H2B 109.1
C3B N3 C3A 23.3(8)
C3B N3 Fe1 119(2)
C3A N3 Fe1 125.1(16)
C4 N4 Fe1 117.5(16)
C4 N4 H4A 107.9
Fe1 N4 H4A 107.9
C4 N4 H4B 108.0
Fe1 N4 H4B 108.0
H4A N4 H4B 107.2
C5A N5 C5B 35(4)
C5A N5 Fe1 113.1(15)
C5B N5 Fe1 111.9(14)
C6 N6 Fe1 107.9(13)
C6 N6 H6A 110.1
Fe1 N6 H6A 110.2
C6 N6 H6B 110.1
Fe1 N6 H6B 110.1
H6A N6 H6B 108.4
N1 C1 C2 106.5(17)
N1 C1 H1C 110.4
C2 C1 H1C 110.4
N1 C1 H1D 110.4
C2 C1 H1D 110.5
H1C C1 H1D 108.6
N2 C2 C1 106.9(16)
N2 C2 H2C 110.4
C1 C2 H2C 110.3
N2 C2 H2D 110.3
C1 C2 H2D 110.3
H2C C2 H2D 108.6
C3B C3A N3 77(3)
C3B C3A C4 77(2)
N3 C3A C4 109.3(17)
C3A C3B N3 79(3)
C3A C3B C4 80(3)
N3 C3B C4 110.9(17)
N4 C4 C3B 110.8(15)
N4 C4 C3A 108.3(16)
C3B C4 C3A 22.8(8)
N5 C5A C6 111.8(18)
N5 C5B C6 110.6(19)
N6 C6 C5A 113(3)
N6 C6 C5B 120.4(19)
C5A C6 C5B 34(4)

loop_
_geom_bond_atom_site_label_1
_geom_bond_atom_site_label_2
_geom_bond_distance
Sn1 Se9 2.601(11)
Sn1 Se4 2.678(10)
Sn1 Se5 2.727(10)
Sn1 Se12 2.760(10)
Sn1 Se1 2.972(13)
Sn1 Se8 2.981(12)
Se1 Se2 2.255(11)
Se2 Se3 2.356(15)
Se3 Se4 2.478(14)
Se5 Se6 2.451(14)
Se6 Se7 2.417(16)
Se7 Se8 2.286(12)
Se9 Se10 2.367(14)
Se10 Se11 2.314(17)
Se11 Se12 2.214(14)
Fe1 N1 2.202(19)
Fe1 N3 2.208(19)
Fe1 N5 2.221(17)
Fe1 N2 2.293(19)
Fe1 N6 2.317(19)
Fe1 N4 2.337(16)
N1 C1 1.48(2)
N1 H1A 0.9000
N1 H1B 0.9000
N2 C2 1.48(2)
N2 H2A 0.9000
N2 H2B 0.9000
N3 C3B 1.481(18)
N3 C3A 1.490(19)
N4 C4 1.482(18)
N4 H4A 0.9000
N4 H4B 0.9000
N5 C5A 1.469(19)
N5 C5B 1.482(19)
N6 C6 1.482(19)
N6 H6A 0.9000
N6 H6B 0.9000
C1 C2 1.540(17)
C1 H1C 0.9700
C1 H1D 0.9700
C2 H2C 0.9700
C2 H2D 0.9700
C3A C3B 0.60(2)
C3A C4 1.524(19)
C3B C4 1.505(18)
C5A C6 1.50(2)
C5B C6 1.51(2)

loop_
_geom_hbond_atom_site_label_D
_geom_hbond_atom_site_label_H
_geom_hbond_atom_site_label_A
_geom_hbond_distance_DH
_geom_hbond_distance_HA
_geom_hbond_distance_DA
_geom_hbond_angle_DHA
_geom_hbond_site_symmetry_A
N2 H2B Se1 0.90 2.93 3.54(4) 126.3 .
N2 H2B Se9 0.90 2.98 3.79(5) 150.0 .
N1 H1B Se12 0.90 2.65 3.50(3) 159.2 1_545

loop_
_geom_torsion_atom_site_label_1
_geom_torsion_atom_site_label_2
_geom_torsion_atom_site_label_3
_geom_torsion_atom_site_label_4
_geom_torsion
Se9 Sn1 Se1 Se2 159.9(5)
Se4 Sn1 Se1 Se2 -20.0(5)
Se5 Sn1 Se1 Se2 82.1(5)
Se12 Sn1 Se1 Se2 -94.9(5)
Se8 Sn1 Se1 Se2 -110(27)
Sn1 Se1 Se2 Se3 53.0(6)
Se1 Se2 Se3 Se4 -65.8(6)
Se2 Se3 Se4 Sn1 51.9(5)
Se9 Sn1 Se4 Se3 -21(18)
Se5 Sn1 Se4 Se3 -112.1(5)
Se12 Sn1 Se4 Se3 65.9(5)
Se1 Sn1 Se4 Se3 -18.6(5)
Se8 Sn1 Se4 Se3 160.6(4)
Se9 Sn1 Se5 Se6 77.8(5)
Se4 Sn1 Se5 Se6 -103.4(5)
Se12 Sn1 Se5 Se6 -135(6)
Se1 Sn1 Se5 Se6 166.4(5)
Se8 Sn1 Se5 Se6 -13.4(5)
Sn1 Se5 Se6 Se7 44.3(6)
Se5 Se6 Se7 Se8 -57.3(7)
Se6 Se7 Se8 Sn1 50.0(7)
Se9 Sn1 Se8 Se7 -100.6(6)
Se4 Sn1 Se8 Se7 79.4(6)
Se5 Sn1 Se8 Se7 -22.7(6)
Se12 Sn1 Se8 Se7 154.3(5)
Se1 Sn1 Se8 Se7 170(27)
Se4 Sn1 Se9 Se10 69(18)
Se5 Sn1 Se9 Se10 159.7(5)
Se12 Sn1 Se9 Se10 -18.3(6)
Se1 Sn1 Se9 Se10 65.9(5)
Se8 Sn1 Se9 Se10 -113.3(5)
Sn1 Se9 Se10 Se11 49.2(6)
Se9 Se10 Se11 Se12 -77.5(7)
Se10 Se11 Se12 Sn1 55.0(6)
Se9 Sn1 Se12 Se11 -20.5(6)
Se4 Sn1 Se12 Se11 160.7(5)
Se5 Sn1 Se12 Se11 -167(6)
Se1 Sn1 Se12 Se11 -108.4(5)
Se8 Sn1 Se12 Se11 71.4(5)
N3 Fe1 N1 C1 42(4)
N5 Fe1 N1 C1 171(2)
N2 Fe1 N1 C1 -15(2)
N6 Fe1 N1 C1 -114(2)
N4 Fe1 N1 C1 67(2)
N1 Fe1 N2 C2 -20(2)
N3 Fe1 N2 C2 -174(2)
N5 Fe1 N2 C2 4(6)
N6 Fe1 N2 C2 88(2)
N4 Fe1 N2 C2 -104(2)
N1 Fe1 N3 C3B 60(5)
N5 Fe1 N3 C3B -63(4)
N2 Fe1 N3 C3B 117(4)
N6 Fe1 N3 C3B -143(4)
N4 Fe1 N3 C3B 33(4)
N1 Fe1 N3 C3A 34(6)
N5 Fe1 N3 C3A -89(5)
N2 Fe1 N3 C3A 90(5)
N6 Fe1 N3 C3A -170(4)
N4 Fe1 N3 C3A 7(4)
N1 Fe1 N4 C4 169(4)
N3 Fe1 N4 C4 -25(4)
N5 Fe1 N4 C4 86(4)
N2 Fe1 N4 C4 -110(4)
N6 Fe1 N4 C4 -9(10)
N1 Fe1 N5 C5A 101(4)
N3 Fe1 N5 C5A -105(4)
N2 Fe1 N5 C5A 78(6)
N6 Fe1 N5 C5A -9(4)
N4 Fe1 N5 C5A -178(4)
N1 Fe1 N5 C5B 139(3)
N3 Fe1 N5 C5B -67(3)
N2 Fe1 N5 C5B 116(5)
N6 Fe1 N5 C5B 29(3)
N4 Fe1 N5 C5B -139(3)
N1 Fe1 N6 C6 -94(3)
N3 Fe1 N6 C6 98(3)
N5 Fe1 N6 C6 -14(3)
N2 Fe1 N6 C6 -177(3)
N4 Fe1 N6 C6 83(8)
Fe1 N1 C1 C2 47(3)
Fe1 N2 C2 C1 51(3)
N1 C1 C2 N2 -69(3)
Fe1 N3 C3A C3B 81(5)
C3B N3 C3A C4 -71(3)
Fe1 N3 C3A C4 10(6)
C4 C3A C3B N3 113.6(15)
N3 C3A C3B C4 -113.6(15)
Fe1 N3 C3B C3A -113(5)
C3A N3 C3B C4 75(3)
Fe1 N3 C3B C4 -38(6)
Fe1 N4 C4 C3B 13(5)
Fe1 N4 C4 C3A 37(5)
C3A C3B C4 N4 88(5)
N3 C3B C4 N4 13(6)
N3 C3B C4 C3A -75(3)
C3B C3A C4 N4 -100(5)
N3 C3A C4 N4 -29(6)
N3 C3A C4 C3B 71(3)
C5B N5 C5A C6 -64(4)
Fe1 N5 C5A C6 32(6)
C5A N5 C5B C6 62(3)
Fe1 N5 C5B C6 -37(5)
Fe1 N6 C6 C5A 37(4)
Fe1 N6 C6 C5B -1(5)
N5 C5A C6 N6 -47(5)
N5 C5A C6 C5B 64(4)
N5 C5B C6 N6 25(6)
N5 C5B C6 C5A -62(3)
